data_4505655
loop_
_publ_author_name
'Aaker\"oy, Christer B.'
'Beatty, Alicia M.'
'Helfrich, Brian A.'
'Nieuwenhuyzen, Mark'

_publ_section_title
;
 Do Polymorphic Compounds Make Good Cocrystallizing Agents? A Structural
 Case Study that Demonstrates the Importance of Synthon Flexibility
;
_journal_issue 2
_journal_name_full 'Crystal Growth &amp; Design'
_journal_page_first 159
_journal_paper_doi 10.1021/cg025593z
_journal_volume 3
_journal_year 2003
_chemical_formula_sum 'C6 H6 N2 O'
_chemical_formula_weight 122.13
_chemical_melting_point 429.0(10)
_chemical_name_systematic
; 
 isonicotinamide : form I
;
_space_group_IT_number 14
_symmetry_cell_setting monoclinic
_symmetry_space_group_name_Hall '-P 2ybc'
_symmetry_space_group_name_H-M 'P 1 21/c 1'
_atom_sites_solution_hydrogens difmap
_atom_sites_solution_primary direct
_atom_sites_solution_secondary difmap
_audit_creation_method SHELXL-97
_cell_angle_alpha 90.00
_cell_angle_beta 98.042(7)
_cell_angle_gamma 90.00
_cell_formula_units_Z 4
_cell_length_a 10.1756(11)
_cell_length_b 5.7319(6)
_cell_length_c 10.0340(10)
_cell_measurement_reflns_used 22
_cell_measurement_temperature 173(2)
_cell_measurement_theta_max 14.95
_cell_measurement_theta_min 5.39
_cell_volume 579.48(11)
_computing_cell_refinement 'Siemens XSCANS'
_computing_data_collection 'Siemens XSCANS'
_computing_data_reduction 'Siemens SHELXTL'
_computing_molecular_graphics 'Siemens SHELXTL'
_computing_publication_material 'Siemens SHELXTL'
_computing_structure_refinement 'SHELXL-97 (Sheldrick, 1997)'
_computing_structure_solution 'SHELXS-97 (Sheldrick, 1990)'
_diffrn_ambient_temperature 173(2)
_diffrn_measured_fraction_theta_full 1.000
_diffrn_measured_fraction_theta_max 1.000
_diffrn_measurement_method '2\q/\w scans'
_diffrn_radiation_monochromator graphite
_diffrn_radiation_source 'fine-focus sealed tube'
_diffrn_radiation_type MoK\a
_diffrn_radiation_wavelength 0.71073
_diffrn_reflns_av_R_equivalents 0.0164
_diffrn_reflns_av_sigmaI/netI 0.0220
_diffrn_reflns_limit_h_max 13
_diffrn_reflns_limit_h_min -13
_diffrn_reflns_limit_k_max 7
_diffrn_reflns_limit_k_min 0
_diffrn_reflns_limit_l_max 0
_diffrn_reflns_limit_l_min -13
_diffrn_reflns_number 1413
_diffrn_reflns_theta_full 27.49
_diffrn_reflns_theta_max 27.49
_diffrn_reflns_theta_min 2.02
_diffrn_standards_interval_count 97
_diffrn_standards_number 3
_exptl_absorpt_coefficient_mu 0.100
_exptl_absorpt_correction_type none
_exptl_crystal_colour colorless
_exptl_crystal_density_diffrn 1.400
_exptl_crystal_density_method 'not measured'
_exptl_crystal_description 'rectangular prisms'
_exptl_crystal_F_000 256
_exptl_crystal_size_max 0.40
_exptl_crystal_size_mid 0.30
_exptl_crystal_size_min 0.30
_refine_diff_density_max 0.228
_refine_diff_density_min -0.218
_refine_diff_density_rms 0.050
_refine_ls_extinction_method none
_refine_ls_goodness_of_fit_ref 1.035
_refine_ls_hydrogen_treatment 'riding model'
_refine_ls_matrix_type full
_refine_ls_number_parameters 82
_refine_ls_number_reflns 1334
_refine_ls_number_restraints 0
_refine_ls_restrained_S_all 1.035
_refine_ls_R_factor_all 0.0494
_refine_ls_R_factor_gt 0.0395
_refine_ls_shift/su_max 0.001
_refine_ls_shift/su_mean 0.000
_refine_ls_structure_factor_coef Fsqd
_refine_ls_weighting_details 'calc w=1/[\s^2^(Fo^2^)+(0.0507P)^2^+0.2095P] where P=(Fo^2^+2Fc^2^)/3'
_refine_ls_weighting_scheme calc
_refine_ls_wR_factor_gt 0.0986
_refine_ls_wR_factor_ref 0.1042
_reflns_number_gt 1103
_reflns_number_total 1334
_reflns_threshold_expression >2sigma(I)
_cod_data_source_file cg025593zsi20021231_034111.cif
_cod_data_source_block 1a
_cod_depositor_comments
;
The following automatic conversions were performed:

'_chemical_melting_point' value '428-430K' was changed to '429.0(10)'
- the average value was taken and precision was
estimated.

'_symmetry_cell_setting' value 'Monoclinic' changed to
'monoclinic' according to
/home/saulius/struct/CIF-dictionaries/cif_core.dic dictionary named
'cif_core.dic' version 2.4.1 from 2010-06-29.

Automatic conversion script
Id: cif_fix_values 1715 2011-07-08 13:25:40Z adriana 
;
_cod_original_cell_volume 579.48(10)
_cod_original_sg_symbol_H-M P2(1)/c
_cod_database_code 4505655

loop_
_symmetry_equiv_pos_as_xyz
'x, y, z'
'-x, y+1/2, -z+1/2'
'-x, -y, -z'
'x, -y-1/2, z-1/2'

loop_
_atom_site_label
_atom_site_type_symbol
_atom_site_fract_x
_atom_site_fract_y
_atom_site_fract_z
_atom_site_U_iso_or_equiv
_atom_site_adp_type
_atom_site_occupancy
_atom_site_symmetry_multiplicity
_atom_site_calc_flag
_atom_site_refinement_flags
N1 N 0.42736(12) -0.2663(2) -0.10287(12) 0.0288(3) Uani 1 1 d .
N7 N 0.07147(12) 0.3578(2) -0.14231(11) 0.0261(3) Uani 1 1 d .
H72 H 0.1005 0.3399 -0.2218 0.031 Uiso 1 1 d R
H71 H 0.0200 0.4732 -0.1295 0.031 Uiso 1 1 d R
O7 O 0.09394(10) 0.25078(19) 0.07588(9) 0.0279(3) Uani 1 1 d .
C2 C 0.41249(14) -0.0664(3) -0.17200(14) 0.0279(3) Uani 1 1 d .
H2 H 0.4600 -0.0443 -0.2373 0.034 Uiso 1 1 d R
C3 C 0.31533(13) 0.0978(3) -0.15841(13) 0.0249(3) Uani 1 1 d .
H3 H 0.3012 0.2407 -0.2155 0.030 Uiso 1 1 d R
C4 C 0.22989(12) 0.0566(2) -0.06401(13) 0.0207(3) Uani 1 1 d .
C5 C 0.24652(13) -0.1474(2) 0.01147(13) 0.0241(3) Uani 1 1 d .
H5 H 0.1793 -0.1818 0.0696 0.029 Uiso 1 1 d R
C6 C 0.34410(14) -0.3028(3) -0.01303(14) 0.0272(3) Uani 1 1 d .
H6 H 0.3604 -0.4477 0.0384 0.033 Uiso 1 1 d R
C7 C 0.12566(13) 0.2298(2) -0.03872(12) 0.0213(3) Uani 1 1 d .

loop_
_atom_site_aniso_label
_atom_site_aniso_U_11
_atom_site_aniso_U_22
_atom_site_aniso_U_33
_atom_site_aniso_U_23
_atom_site_aniso_U_13
_atom_site_aniso_U_12
N1 0.0294(6) 0.0309(7) 0.0266(6) -0.0019(5) 0.0062(5) 0.0074(5)
N7 0.0323(6) 0.0290(6) 0.0181(5) 0.0000(5) 0.0070(5) 0.0107(5)
O7 0.0331(5) 0.0342(6) 0.0179(5) 0.0006(4) 0.0088(4) 0.0097(4)
C2 0.0270(7) 0.0352(8) 0.0234(7) -0.0010(6) 0.0098(5) 0.0027(6)
C3 0.0281(7) 0.0255(7) 0.0220(6) 0.0012(5) 0.0071(5) 0.0010(6)
C4 0.0211(6) 0.0225(7) 0.0186(6) -0.0032(5) 0.0034(5) 0.0001(5)
C5 0.0239(7) 0.0259(7) 0.0236(6) 0.0014(6) 0.0066(5) -0.0005(5)
C6 0.0318(7) 0.0234(7) 0.0261(7) 0.0021(6) 0.0036(6) 0.0041(6)
C7 0.0222(6) 0.0236(7) 0.0187(6) -0.0017(5) 0.0046(5) -0.0007(5)

loop_
_atom_type_symbol
_atom_type_description
_atom_type_scat_dispersion_real
_atom_type_scat_dispersion_imag
_atom_type_scat_source
C C 0.0033 0.0016 'International Tables Vol C Tables 4.2.6.8 and 6.1.1.4'
H H 0.0000 0.0000 'International Tables Vol C Tables 4.2.6.8 and 6.1.1.4'
N N 0.0061 0.0033 'International Tables Vol C Tables 4.2.6.8 and 6.1.1.4'
O O 0.0106 0.0060 'International Tables Vol C Tables 4.2.6.8 and 6.1.1.4'

loop_
_geom_angle_atom_site_label_1
_geom_angle_atom_site_label_2
_geom_angle_atom_site_label_3
_geom_angle
C2 N1 C6 116.58(12)
N1 C2 C3 124.17(13)
C2 C3 C4 118.27(13)
C5 C4 C3 118.23(12)
C5 C4 C7 119.96(11)
C3 C4 C7 121.76(12)
C6 C5 C4 118.76(12)
N1 C6 C5 123.92(13)
O7 C7 N7 122.52(12)
O7 C7 C4 120.12(12)
N7 C7 C4 117.35(11)

loop_
_geom_bond_atom_site_label_1
_geom_bond_atom_site_label_2
_geom_bond_distance
N1 C2 1.3369(19)
N1 C6 1.3371(19)
N7 C7 1.3277(17)
O7 C7 1.2428(15)
C2 C3 1.386(2)
C3 C4 1.3926(18)
C4 C5 1.3905(19)
C4 C7 1.5000(18)
C5 C6 1.3814(19)

loop_
_geom_hbond_atom_site_label_D
_geom_hbond_atom_site_label_H
_geom_hbond_atom_site_label_A
_geom_hbond_distance_DH
_geom_hbond_distance_HA
_geom_hbond_distance_DA
_geom_hbond_angle_DHA
_geom_hbond_site_symmetry_A
N7 H72 O7 0.89 2.09 2.9354(14) 157.9 4_565
N7 H71 O7 0.86 2.08 2.9366(16) 173.5 3_565
C2 H2 N1 0.88 2.63 3.4275(19) 151.1 2_654
C6 H6 N1 0.98 2.72 3.4790(19) 135.0 3_645

loop_
_cod_related_entry_id
_cod_related_entry_database
_cod_related_entry_code
1 ChemSpider 14346
